data_7205715
loop_
_publ_author_name
'Lee, Chin-Fen'
'Hsu, Shu-Chun'
'Chan, Kai-Chao'
'Nurnabi, Mohammad'
'Lee, Chung-Chou'
'Wu, Jing-Yun'
'Lai, Long-Li'
'Lu, Kuang-Lieh'

_publ_section_title
;
 Self-adaptation of a conformationally flexible yet restricted
 &#x201C;piperazine-pyrazine&#x201D; building block toward the design
 of coordination polymers
;
_journal_issue 8
_journal_name_full CrystEngComm
_journal_page_first 2960
_journal_paper_doi 10.1039/c0ce00703j
_journal_volume 13
_journal_year 2011
_chemical_formula_sum 'C24 H34 Cu N14 O9'
_chemical_formula_weight 726.19
_chemical_name_systematic
;
?
;
_space_group_IT_number 2
_symmetry_cell_setting triclinic
_symmetry_space_group_name_Hall '-P 1'
_symmetry_space_group_name_H-M 'P -1'
_atom_sites_solution_hydrogens geom
_atom_sites_solution_primary direct
_atom_sites_solution_secondary difmap
_audit_creation_method SHELXL-97
_cell_angle_alpha 103.269(2)
_cell_angle_beta 102.055(2)
_cell_angle_gamma 95.831(2)
_cell_formula_units_Z 1
_cell_length_a 8.5970(8)
_cell_length_b 9.2441(9)
_cell_length_c 11.8821(12)
_cell_measurement_reflns_used 1269
_cell_measurement_temperature 293(2)
_cell_measurement_theta_max 22.52
_cell_measurement_theta_min 2.53
_cell_volume 887.65(15)
_computing_cell_refinement 'Bruker SAINT'
_computing_data_collection 'Bruker SMART'
_computing_data_reduction 'Bruker SAINT'
_computing_structure_refinement 'SHELXL-97 (Sheldrick, 1997)'
_computing_structure_solution 'SIR92 (Giacovazzo et al, 1993)'
_diffrn_ambient_temperature 293(2)
_diffrn_measured_fraction_theta_full 0.999
_diffrn_measured_fraction_theta_max 0.999
_diffrn_measurement_device_type 'CCD area detector'
_diffrn_measurement_method 'phi and omega scans'
_diffrn_radiation_monochromator graphite
_diffrn_radiation_source 'fine-focus sealed tube'
_diffrn_radiation_type MoK\a
_diffrn_radiation_wavelength 0.71073
_diffrn_reflns_av_R_equivalents 0.0496
_diffrn_reflns_av_sigmaI/netI 0.1104
_diffrn_reflns_limit_h_max 10
_diffrn_reflns_limit_h_min -10
_diffrn_reflns_limit_k_max 10
_diffrn_reflns_limit_k_min -11
_diffrn_reflns_limit_l_max 14
_diffrn_reflns_limit_l_min -14
_diffrn_reflns_number 6573
_diffrn_reflns_theta_full 25.03
_diffrn_reflns_theta_max 25.03
_diffrn_reflns_theta_min 1.81
_exptl_absorpt_coefficient_mu 0.681
_exptl_absorpt_correction_T_max 0.9950
_exptl_absorpt_correction_T_min 0.8448
_exptl_absorpt_correction_type multi-scan
_exptl_absorpt_process_details 'Bruker SADABS, 1996'
_exptl_crystal_colour brown
_exptl_crystal_density_diffrn 1.358
_exptl_crystal_density_method 'not measured'
_exptl_crystal_description prism
_exptl_crystal_F_000 377
_exptl_crystal_size_max 0.14
_exptl_crystal_size_mid 0.12
_exptl_crystal_size_min 0.08
_refine_diff_density_max 1.185
_refine_diff_density_min -0.466
_refine_diff_density_rms 0.161
_refine_ls_extinction_method none
_refine_ls_goodness_of_fit_ref 1.076
_refine_ls_hydrogen_treatment constr
_refine_ls_matrix_type full
_refine_ls_number_parameters 233
_refine_ls_number_reflns 3121
_refine_ls_number_restraints 0
_refine_ls_restrained_S_all 1.076
_refine_ls_R_factor_all 0.0854
_refine_ls_R_factor_gt 0.0660
_refine_ls_shift/su_max 0.000
_refine_ls_shift/su_mean 0.000
_refine_ls_structure_factor_coef Fsqd
_refine_ls_weighting_details 'calc w=1/[\s^2^(Fo^2^)+(0.1300P)^2^+0.0000P] where P=(Fo^2^+2Fc^2^)/3'
_refine_ls_weighting_scheme calc
_refine_ls_wR_factor_gt 0.2278
_refine_ls_wR_factor_ref 0.2330
_reflns_number_gt 1990
_reflns_number_total 3121
_reflns_threshold_expression >2sigma(I)
_cod_data_source_file c0ce00703j.txt
_cod_data_source_block i8027new
_cod_depositor_comments
;
The following automatic conversions were performed:
'_symmetry_cell_setting' value 'Triclinic' changed to 'triclinic'
according to '/home/saulius/struct/CIF-dictionaries/cif_core.dic'
dictionary named 'cif_core.dic' version 2.4.1 from 2010-06-29.

Automatic conversion script
Id: cif_fix_enum 1555 2011-01-17 13:19:09Z saulius 
;
_cod_original_sg_symbol_H-M P-1
_cod_database_code 7205715

loop_
_symmetry_equiv_pos_as_xyz
'x, y, z'
'-x, -y, -z'

loop_
_atom_site_label
_atom_site_type_symbol
_atom_site_fract_x
_atom_site_fract_y
_atom_site_fract_z
_atom_site_U_iso_or_equiv
_atom_site_adp_type
_atom_site_occupancy
_atom_site_symmetry_multiplicity
_atom_site_calc_flag
_atom_site_refinement_flags
_atom_site_disorder_assembly
_atom_site_disorder_group
Cu1 Cu 0.0000 1.0000 0.5000 0.0234(4) Uani 1 2 d S . .
O1 O 0.2400(5) 1.0379(5) 0.4269(4) 0.0341(11) Uani 1 1 d . . .
O2 O 0.3364(5) 0.8744(5) 0.3086(4) 0.0373(12) Uani 1 1 d . . .
O3 O 0.4716(6) 1.0956(5) 0.3943(5) 0.0585(17) Uani 1 1 d . . .
N1 N 0.3596(6) 0.5573(6) 0.5227(5) 0.0325(13) Uani 1 1 d . . .
N2 N 0.0710(6) 0.8167(5) 0.5551(4) 0.0245(12) Uani 1 1 d . . .
N3 N 0.1660(7) 0.5700(6) 0.6319(6) 0.0392(15) Uani 1 1 d . . .
N4 N -0.0700(6) 0.5873(6) 0.0841(5) 0.0353(14) Uani 1 1 d . . .
N5 N -0.1247(6) 0.8658(5) 0.3389(4) 0.0229(11) Uani 1 1 d . . .
N6 N -0.3029(6) 0.6646(6) 0.1285(5) 0.0357(14) Uani 1 1 d . . .
N7 N 0.3492(6) 1.0026(6) 0.3745(5) 0.0298(13) Uani 1 1 d . . .
C1 C 0.4025(8) 0.4238(7) 0.5593(7) 0.0391(18) Uani 1 1 d . . .
H1A H 0.3463 0.3346 0.4979 0.047 Uiso 1 1 calc R . .
H1B H 0.3686 0.4211 0.6318 0.047 Uiso 1 1 calc R . .
C2 C 0.5811(8) 0.4227(8) 0.5805(7) 0.0378(17) Uani 1 1 d . . .
H2A H 0.6364 0.5030 0.6499 0.045 Uiso 1 1 calc R . .
H2B H 0.6047 0.3279 0.5964 0.045 Uiso 1 1 calc R . .
C3 C 0.2352(7) 0.6240(7) 0.5564(6) 0.0288(15) Uani 1 1 d . . .
C4 C 0.1861(7) 0.7481(6) 0.5178(5) 0.0251(14) Uani 1 1 d . . .
H4 H 0.2356 0.7833 0.4646 0.030 Uiso 1 1 calc R . .
C5 C 0.0030(8) 0.7639(8) 0.6319(6) 0.0360(17) Uani 1 1 d . . .
H5 H -0.0768 0.8103 0.6609 0.043 Uiso 1 1 calc R . .
C6 C 0.0502(8) 0.6419(8) 0.6681(7) 0.0436(19) Uani 1 1 d . . .
H6 H -0.0006 0.6068 0.7206 0.052 Uiso 1 1 calc R . .
C7 C -0.1652(9) 0.4624(10) -0.0081(7) 0.068(3) Uani 1 1 d . . .
H7A H -0.1920 0.3826 0.0285 0.082 Uiso 1 1 calc R . .
H7B H -0.2654 0.4937 -0.0410 0.082 Uiso 1 1 calc R . .
C8 C -0.0991(9) 0.4020(13) -0.1018(10) 0.107(5) Uani 1 1 d . . .
H8A H -0.1369 0.4489 -0.1654 0.128 Uiso 1 1 calc R . .
H8B H -0.1443 0.2960 -0.1307 0.128 Uiso 1 1 calc R . .
C9 C -0.1427(7) 0.6773(7) 0.1603(5) 0.0278(15) Uani 1 1 d . . .
C10 C -0.0528(7) 0.7792(7) 0.2667(5) 0.0277(15) Uani 1 1 d . . .
H10 H 0.0587 0.7860 0.2868 0.033 Uiso 1 1 calc R . .
C11 C -0.2847(7) 0.8569(7) 0.3059(5) 0.0262(14) Uani 1 1 d . . .
H11 H -0.3376 0.9188 0.3534 0.031 Uiso 1 1 calc R . .
C12 C -0.3710(8) 0.7565(7) 0.2021(6) 0.0333(16) Uani 1 1 d . . .
H12 H -0.4822 0.7519 0.1818 0.040 Uiso 1 1 calc R . .
O11 O 0.758(2) 0.763(2) 0.8222(17) 0.051(4) Uiso 0.31 1 d P . .
O12 O 0.761(3) 0.847(3) 0.876(2) 0.051(6) Uiso 0.24 1 d P . .
O13 O 0.851(3) 0.885(3) 0.890(2) 0.051(6) Uiso 0.23 1 d P . .
O14 O 0.598(3) 0.740(3) 0.832(2) 0.051(6) Uiso 0.22 1 d P . .
O15 O 0.486(3) 0.691(3) 0.863(2) 0.051(7) Uiso 0.19 1 d P . .
O16 O 0.568(4) 0.875(4) 0.893(3) 0.051(8) Uiso 0.16 1 d P . .
O17 O 0.705(4) 0.954(4) 0.939(3) 0.051(9) Uiso 0.15 1 d P . .

loop_
_atom_site_aniso_label
_atom_site_aniso_U_11
_atom_site_aniso_U_22
_atom_site_aniso_U_33
_atom_site_aniso_U_23
_atom_site_aniso_U_13
_atom_site_aniso_U_12
Cu1 0.0181(6) 0.0199(6) 0.0274(7) -0.0054(4) 0.0061(5) 0.0062(4)
O1 0.024(2) 0.035(3) 0.046(3) 0.003(2) 0.020(2) 0.010(2)
O2 0.029(3) 0.028(2) 0.047(3) -0.013(2) 0.017(2) 0.004(2)
O3 0.033(3) 0.034(3) 0.102(5) -0.007(3) 0.033(3) -0.006(2)
N1 0.027(3) 0.025(3) 0.051(4) 0.010(3) 0.017(3) 0.015(2)
N2 0.015(3) 0.025(3) 0.028(3) -0.002(2) 0.004(2) 0.005(2)
N3 0.035(3) 0.039(3) 0.056(4) 0.019(3) 0.024(3) 0.018(3)
N4 0.018(3) 0.039(3) 0.033(3) -0.019(3) 0.005(2) 0.003(2)
N5 0.018(3) 0.021(3) 0.028(3) -0.001(2) 0.008(2) 0.003(2)
N6 0.020(3) 0.041(3) 0.034(3) -0.013(3) 0.008(2) 0.004(2)
N7 0.018(3) 0.029(3) 0.041(3) 0.001(3) 0.012(2) 0.003(2)
C1 0.036(4) 0.027(4) 0.067(5) 0.019(4) 0.027(4) 0.015(3)
C2 0.039(4) 0.036(4) 0.050(4) 0.016(3) 0.024(4) 0.021(3)
C3 0.020(3) 0.028(3) 0.038(4) 0.003(3) 0.008(3) 0.006(3)
C4 0.022(3) 0.020(3) 0.030(4) -0.003(3) 0.007(3) 0.004(3)
C5 0.028(4) 0.043(4) 0.046(4) 0.014(4) 0.019(3) 0.018(3)
C6 0.037(4) 0.050(5) 0.058(5) 0.021(4) 0.028(4) 0.018(4)
C7 0.028(4) 0.082(6) 0.057(5) -0.049(5) 0.014(4) -0.012(4)
C8 0.021(4) 0.125(9) 0.109(8) -0.094(7) 0.025(5) -0.017(5)
C9 0.021(3) 0.030(3) 0.027(3) -0.006(3) 0.009(3) 0.004(3)
C10 0.018(3) 0.028(3) 0.031(4) -0.005(3) 0.006(3) 0.005(3)
C11 0.022(3) 0.026(3) 0.029(3) -0.003(3) 0.011(3) 0.008(3)
C12 0.019(3) 0.040(4) 0.035(4) -0.006(3) 0.008(3) 0.006(3)

loop_
_atom_type_symbol
_atom_type_description
_atom_type_scat_dispersion_real
_atom_type_scat_dispersion_imag
_atom_type_scat_source
C C 0.0033 0.0016 'International Tables Vol C Tables 4.2.6.8 and 6.1.1.4'
H H 0.0000 0.0000 'International Tables Vol C Tables 4.2.6.8 and 6.1.1.4'
N N 0.0061 0.0033 'International Tables Vol C Tables 4.2.6.8 and 6.1.1.4'
O O 0.0106 0.0060 'International Tables Vol C Tables 4.2.6.8 and 6.1.1.4'
Cu Cu 0.3201 1.2651 'International Tables Vol C Tables 4.2.6.8 and 6.1.1.4'

loop_
_geom_angle_atom_site_label_1
_geom_angle_atom_site_label_2
_geom_angle_atom_site_label_3
_geom_angle
_geom_angle_site_symmetry_1
_geom_angle_site_symmetry_3
_geom_angle_publ_flag
N5 Cu1 N5 180.000(1) . 2_576 ?
N5 Cu1 N2 91.11(19) . . ?
N5 Cu1 N2 88.89(19) 2_576 . ?
N5 Cu1 N2 88.89(19) . 2_576 ?
N5 Cu1 N2 91.11(19) 2_576 2_576 ?
N2 Cu1 N2 180.0(3) . 2_576 ?
N5 Cu1 O1 91.74(17) . . ?
N5 Cu1 O1 88.26(17) 2_576 . ?
N2 Cu1 O1 91.50(17) . . ?
N2 Cu1 O1 88.50(17) 2_576 . ?
N5 Cu1 O1 88.26(17) . 2_576 ?
N5 Cu1 O1 91.74(17) 2_576 2_576 ?
N2 Cu1 O1 88.50(17) . 2_576 ?
N2 Cu1 O1 91.50(17) 2_576 2_576 ?
O1 Cu1 O1 180.000(1) . 2_576 ?
N7 O1 Cu1 157.5(4) . . ?
C3 N1 C1 120.7(6) . . ?
C3 N1 C2 123.0(5) . 2_666 ?
C1 N1 C2 113.0(5) . 2_666 ?
C4 N2 C5 117.6(5) . . ?
C4 N2 Cu1 121.9(4) . . ?
C5 N2 Cu1 120.5(4) . . ?
C3 N3 C6 116.1(6) . . ?
C9 N4 C8 122.9(5) . 2_565 ?
C9 N4 C7 119.9(5) . . ?
C8 N4 C7 116.5(5) 2_565 . ?
C10 N5 C11 118.1(5) . . ?
C10 N5 Cu1 121.8(4) . . ?
C11 N5 Cu1 120.0(4) . . ?
C9 N6 C12 116.2(5) . . ?
O3 N7 O2 120.9(5) . . ?
O3 N7 O1 118.7(5) . . ?
O2 N7 O1 120.3(5) . . ?
N1 C1 C2 111.3(6) . . ?
N1 C2 C1 111.2(6) 2_666 . ?
N3 C3 N1 117.3(6) . . ?
N3 C3 C4 120.7(6) . . ?
N1 C3 C4 122.0(6) . . ?
N2 C4 C3 121.8(6) . . ?
N2 C5 C6 120.3(6) . . ?
N3 C6 C5 123.6(7) . . ?
C8 C7 N4 117.7(7) . . ?
C7 C8 N4 120.0(8) . 2_565 ?
N6 C9 N4 117.1(5) . . ?
N6 C9 C10 121.1(5) . . ?
N4 C9 C10 121.8(5) . . ?
N5 C10 C9 121.0(5) . . ?
N5 C11 C12 120.2(5) . . ?
N6 C12 C11 123.3(6) . . ?

loop_
_geom_bond_atom_site_label_1
_geom_bond_atom_site_label_2
_geom_bond_distance
_geom_bond_site_symmetry_2
_geom_bond_publ_flag
Cu1 N5 2.033(5) . ?
Cu1 N5 2.033(5) 2_576 ?
Cu1 N2 2.055(5) . ?
Cu1 N2 2.055(5) 2_576 ?
Cu1 O1 2.424(4) . ?
Cu1 O1 2.424(4) 2_576 ?
O1 N7 1.260(6) . ?
O2 N7 1.242(6) . ?
O3 N7 1.234(7) . ?
N1 C3 1.372(8) . ?
N1 C1 1.456(8) . ?
N1 C2 1.464(9) 2_666 ?
N2 C4 1.327(7) . ?
N2 C5 1.335(8) . ?
N3 C3 1.333(8) . ?
N3 C6 1.341(8) . ?
N4 C9 1.378(7) . ?
N4 C8 1.415(9) 2_565 ?
N4 C7 1.434(8) . ?
N5 C10 1.329(7) . ?
N5 C11 1.337(7) . ?
N6 C9 1.335(8) . ?
N6 C12 1.342(8) . ?
C1 C2 1.505(9) . ?
C2 N1 1.464(9) 2_666 ?
C3 C4 1.401(9) . ?
C5 C6 1.365(9) . ?
C7 C8 1.384(11) . ?
C8 N4 1.415(9) 2_565 ?
C9 C10 1.407(8) . ?
C11 C12 1.373(8) . ?
